data_1572587
loop_
_publ_author_name
'Ren, Jiajia'
'He, Tengfei'
'Lu, Haolin'
'Wang, Hebin'
'Shao, Tianyin'
'Wang, Zhaoyu'
'Zhang, Yunxin'
'Gull, Sehrish'
'Chi, Yun'
'Zhong, Yu-Wu'
'Chen, Yongsheng'
'Long, Guankui'

_publ_section_title
;
 Tuning the circularly polarized phosphorescence of platinum(II) complexes
 through a chiral cation strategy.
;
_journal_issue 23
_journal_name_full 'Materials horizons'
_journal_page_first 6089
_journal_page_last 6097
_journal_paper_doi 10.1039/d4mh01105h
_journal_volume 11
_journal_year 2024
_chemical_absolute_configuration rm
_chemical_formula_moiety 'C11 H8 Cl2 N Pt, C8 H12 N'
_chemical_formula_sum 'C19 H20 Cl2 N2 Pt'
_chemical_formula_weight 542.36
_chemical_name_systematic R-MBA.[Pt(ppy)Cl2]
_space_group_crystal_system orthorhombic
_space_group_IT_number 19
_space_group_name_Hall 'P 2ac 2ab'
_space_group_name_H-M_alt 'P 21 21 21'
_atom_sites_solution_hydrogens geom
_atom_sites_solution_primary dual
_audit_creation_date 2023-11-09
_audit_creation_method
;
Olex2 1.5
(compiled 2023.08.24 svn.re1ec1418 for OlexSys, GUI svn.r6817)
;
_audit_update_record
;
2024-06-25 deposited with the CCDC.	2024-09-12 downloaded from the CCDC.
;
_cell_angle_alpha 90
_cell_angle_beta 90
_cell_angle_gamma 90
_cell_formula_units_Z 4
_cell_length_a 23.2773(4)
_cell_length_b 6.02850(10)
_cell_length_c 13.0805(2)
_cell_measurement_reflns_used 5011
_cell_measurement_temperature 100.0(2)
_cell_measurement_theta_max 75.9750
_cell_measurement_theta_min 3.7770
_cell_volume 1835.55(5)
_computing_cell_refinement 'CrysAlisPro 1.171.40.84a (Rigaku OD, 2020)'
_computing_data_collection 'CrysAlisPro 1.171.40.84a (Rigaku OD, 2020)'
_computing_data_reduction 'CrysAlisPro 1.171.40.84a (Rigaku OD, 2020)'
_computing_molecular_graphics 'Olex2 1.5 (Dolomanov et al., 2009)'
_computing_publication_material 'Olex2 1.5 (Dolomanov et al., 2009)'
_computing_structure_refinement 'SHELXL 2014/7 (Sheldrick, 2015)'
_computing_structure_solution 'SHELXT 2014/4 (Sheldrick, 2014)'
_diffrn_ambient_environment N~2~
_diffrn_ambient_temperature 100.0(2)
_diffrn_detector 'Hybrid Pixel Array Detector'
_diffrn_detector_area_resol_mean 10.0000
_diffrn_measured_fraction_theta_full 0.985
_diffrn_measured_fraction_theta_max 0.985
_diffrn_measurement_details
;
List of Runs (angles in degrees, time in seconds):

  # Type    Start    End  Width  t~exp~   \w     \q     \k     \f   Frames
#--------------------------------------------------------------------------
  1  \w    -71.00   9.00   0.50    0.61    --    0.00 -15.00 -81.00  160
  2  \w     56.00  81.00   0.50    2.43    --  101.90 -15.00 -81.00   50
  3  \w     80.00 142.00   0.50    2.43    --  101.90  15.00  88.00  124
  4  \w    -38.00  36.00   0.50    0.61    --    0.00 -82.00 -90.00  148
  5  \w     26.00 127.00   0.50    2.43    --  101.90 -38.00 -90.00  202
  6  \w     12.00 118.00   0.50    2.43    --  101.90 -77.00 120.00  212
  7  \w     39.00 123.00   0.50    2.43    --  101.90 -38.00-180.00  168
  8  \w     12.00 128.00   0.50    2.43    --  101.90 -57.00 120.00  232
;
_diffrn_measurement_device 'four-circle diffractometer'
_diffrn_measurement_device_type 'XtaLAB AFC12 (RINC): Kappa single'
_diffrn_measurement_method '\w scans'
_diffrn_orient_matrix_type 'CrysAlisPro convention (1999,Acta A55,543-557)'
_diffrn_orient_matrix_UB_11 0.0522623000
_diffrn_orient_matrix_UB_12 0.1090516000
_diffrn_orient_matrix_UB_13 0.0209664000
_diffrn_orient_matrix_UB_21 0.0026718000
_diffrn_orient_matrix_UB_22 0.0378367000
_diffrn_orient_matrix_UB_23 -0.0626685000
_diffrn_orient_matrix_UB_31 -0.2501915000
_diffrn_orient_matrix_UB_32 0.0231700000
_diffrn_orient_matrix_UB_33 0.0038167000
_diffrn_radiation_monochromator mirror
_diffrn_radiation_probe x-ray
_diffrn_radiation_type CuKa
_diffrn_radiation_wavelength 1.54184
_diffrn_reflns_av_R_equivalents 0.0442
_diffrn_reflns_av_unetI/netI 0.0505
_diffrn_reflns_Laue_measured_fraction_full 0.985
_diffrn_reflns_Laue_measured_fraction_max 0.985
_diffrn_reflns_limit_h_max 27
_diffrn_reflns_limit_h_min -27
_diffrn_reflns_limit_k_max 3
_diffrn_reflns_limit_k_min -7
_diffrn_reflns_limit_l_max 15
_diffrn_reflns_limit_l_min -15
_diffrn_reflns_number 7961
_diffrn_reflns_point_group_measured_fraction_full 0.988
_diffrn_reflns_point_group_measured_fraction_max 0.988
_diffrn_reflns_theta_full 66.570
_diffrn_reflns_theta_max 66.570
_diffrn_reflns_theta_min 3.798
_diffrn_source 'Rotating-anode X-ray tube (dual wavelength)'
_diffrn_source_type 'Rigaku (Cu) X-ray DW Source'
_exptl_absorpt_coefficient_mu 16.986
_exptl_absorpt_correction_T_max 1.00000
_exptl_absorpt_correction_T_min 0.56371
_exptl_absorpt_correction_type multi-scan
_exptl_absorpt_process_details
;
CrysAlisPro 1.171.40.84a (Rigaku Oxford Diffraction, 2020)
Empirical absorption correction using spherical harmonics,
implemented in SCALE3 ABSPACK scaling algorithm.
;
_exptl_crystal_colour 'clear light yellow'
_exptl_crystal_colour_lustre clear
_exptl_crystal_colour_modifier light
_exptl_crystal_colour_primary yellow
_exptl_crystal_density_diffrn 1.963
_exptl_crystal_description irregular
_exptl_crystal_F_000 1040
_exptl_crystal_preparation 'MBACl and Pt dimers stirred at room temperature in chloroform.'
_exptl_crystal_recrystallization_method 'Use chloroform solution to slowly evaperate.'
_exptl_crystal_size_max 0.3
_exptl_crystal_size_mid 0.2
_exptl_crystal_size_min 0.1
_refine_diff_density_max 2.087
_refine_diff_density_min -2.260
_refine_diff_density_rms 0.173
_refine_ls_abs_structure_details
;
 Flack x determined using 1216 quotients [(I+)-(I-)]/[(I+)+(I-)]
 (Parsons, Flack and Wagner, Acta Cryst. B69 (2013) 249-259).
;
_refine_ls_abs_structure_Flack -0.012(15)
_refine_ls_extinction_method none
_refine_ls_goodness_of_fit_ref 1.067
_refine_ls_hydrogen_treatment constr
_refine_ls_matrix_type full
_refine_ls_number_parameters 219
_refine_ls_number_reflns 3196
_refine_ls_number_restraints 0
_refine_ls_restrained_S_all 1.067
_refine_ls_R_factor_all 0.0405
_refine_ls_R_factor_gt 0.0387
_refine_ls_shift/su_max 0.001
_refine_ls_shift/su_mean 0.000
_refine_ls_structure_factor_coef Fsqd
_refine_ls_weighting_details 'w=1/[\s^2^(Fo^2^)+(0.0626P)^2^+5.0247P] where P=(Fo^2^+2Fc^2^)/3'
_refine_ls_weighting_scheme calc
_refine_ls_wR_factor_gt 0.1055
_refine_ls_wR_factor_ref 0.1068
_reflns_Friedel_coverage 0.711
_reflns_Friedel_fraction_full 0.993
_reflns_Friedel_fraction_max 0.993
_reflns_number_gt 3038
_reflns_number_total 3196
_reflns_threshold_expression 'I > 2\s(I)'
_cod_data_source_file d4mh01105h2.cif
_cod_data_source_block rmba100
_cod_depositor_comments 'Adding full bibliography for 1572585--1572591.cif.'
_cod_original_sg_symbol_H-M P212121
_cod_database_code 1572587
_shelx_shelxl_version_number 2014/7
_shelx_space_group_comment
;
The symmetry employed for this shelxl refinement is uniquely defined
by the following loop, which should always be used as a source of
symmetry information in preference to the above space-group names.
They are only intended as comments.
;
_shelx_estimated_absorpt_t_max 0.281
_shelx_estimated_absorpt_t_min 0.080
_reflns_odcompleteness_completeness 98.30
_reflns_odcompleteness_iscentric 1
_reflns_odcompleteness_theta 66.97
_olex2_refinement_description
;
1. Fixed Uiso
 At 1.2 times of:
  All C(H) groups, All N(H,H,H) groups
 At 1.5 times of:
  All C(H,H,H) groups
2.a Ternary CH refined with riding coordinates:
 C00M(H00M)
2.b Aromatic/amide H refined with riding coordinates:
 C008(H008), C009(H009), C00A(H00A), C00D(H00e), C00H(H00H), C00I(H00I),
 C00O(H00O), C00Y(H00Y), C3(H3), C5(H5), C1(H1), C0AA(H0AA), C1AA(H1AA)
2.c Idealised Me refined as rotating group:
 N007(H00b,H00c,H00d), C00E(H00f,H00g,H00j)
;
_olex2_exptl_crystal_mounting_method Many.
_olex2_submission_special_instructions 'No special instructions were received'
_oxdiff_exptl_absorpt_empirical_details
;
Empirical correction (ABSPACK) includes:
- Absorption correction using spherical harmonics
- Frame scaling
;
_oxdiff_exptl_absorpt_empirical_full_max 1.440
_oxdiff_exptl_absorpt_empirical_full_min 0.733

loop_
_space_group_symop_operation_xyz
'x, y, z'
'-x+1/2, -y, z+1/2'
'-x, y+1/2, -z+1/2'
'x+1/2, -y+1/2, -z'

loop_
_atom_site_label
_atom_site_type_symbol
_atom_site_fract_x
_atom_site_fract_y
_atom_site_fract_z
_atom_site_U_iso_or_equiv
_atom_site_adp_type
_atom_site_occupancy
_atom_site_site_symmetry_order
_atom_site_calc_flag
_atom_site_refinement_flags_posn
_atom_site_refinement_flags_adp
_atom_site_refinement_flags_occupancy
_atom_site_disorder_assembly
_atom_site_disorder_group
Pt01 Pt 0.65071(2) 0.25733(8) 0.65861(3) 0.02299(19) Uani 1 1 d . . . . .
Cl03 Cl 0.61067(13) 0.4476(5) 0.7946(2) 0.0300(6) Uani 1 1 d . . . . .
N007 N 0.5096(4) 0.5622(16) 0.6366(7) 0.023(2) Uani 1 1 d . . . . .
H00B H 0.5355 0.4503 0.6285 0.028 Uiso 1 1 calc R U . . .
H00C H 0.4858 0.5300 0.6897 0.028 Uiso 1 1 calc R U . . .
H00D H 0.5286 0.6910 0.6497 0.028 Uiso 1 1 calc R U . . .
C008 C 0.5451(7) 0.817(2) 0.3019(10) 0.039(3) Uani 1 1 d . . . . .
H008 H 0.5431 0.9469 0.2612 0.047 Uiso 1 1 calc R U . . .
C009 C 0.5100(6) 0.798(2) 0.3871(9) 0.032(3) Uani 1 1 d . . . . .
H009 H 0.4840 0.9134 0.4043 0.038 Uiso 1 1 calc R U . . .
C00A C 0.8096(7) 0.493(2) 0.5551(12) 0.038(3) Uani 1 1 d . . . . .
H00A H 0.8348 0.4460 0.5021 0.046 Uiso 1 1 calc R U . . .
N00C N 0.6907(5) 0.0890(18) 0.5427(8) 0.029(2) Uani 1 1 d . . . . .
C00D C 0.5524(6) 0.440(2) 0.4214(9) 0.032(3) Uani 1 1 d . . . . .
H00E H 0.5551 0.3097 0.4623 0.039 Uiso 1 1 calc R U . . .
C00E C 0.4341(6) 0.390(2) 0.5341(10) 0.034(3) Uani 1 1 d . . . . .
H00F H 0.4562 0.2535 0.5225 0.052 Uiso 1 1 calc R U . . .
H00G H 0.4073 0.4119 0.4773 0.052 Uiso 1 1 calc R U . . .
H00J H 0.4125 0.3765 0.5981 0.052 Uiso 1 1 calc R U . . .
C00F C 0.5134(5) 0.607(2) 0.4476(9) 0.027(3) Uani 1 1 d . . . . .
C00H C 0.7029(6) -0.204(2) 0.4252(10) 0.040(3) Uani 1 1 d . . . . .
H00H H 0.6884 -0.3365 0.3959 0.048 Uiso 1 1 calc R U . . .
C00I C 0.7350(6) 0.628(2) 0.7082(12) 0.038(3) Uani 1 1 d . . . . .
H00I H 0.7099 0.6779 0.7607 0.045 Uiso 1 1 calc R U . . .
C00J C 0.7601(6) 0.379(2) 0.5726(10) 0.033(3) Uani 1 1 d . . . . .
C00M C 0.4750(6) 0.587(2) 0.5407(8) 0.028(3) Uani 1 1 d . . . . .
H00M H 0.4516 0.7256 0.5464 0.034 Uiso 1 1 calc R U . . .
C00O C 0.5824(7) 0.652(2) 0.2754(10) 0.038(3) Uani 1 1 d . . . . .
H00O H 0.6052 0.6658 0.2156 0.045 Uiso 1 1 calc R U . . .
C00U C 0.7429(5) 0.177(2) 0.5158(10) 0.030(3) Uani 1 1 d . . . . .
C00Y C 0.6715(6) -0.091(2) 0.5002(9) 0.032(3) Uani 1 1 d . . . . .
H00Y H 0.6352 -0.1481 0.5206 0.038 Uiso 1 1 calc R U . . .
C00Z C 0.7212(5) 0.437(2) 0.6509(10) 0.031(3) Uani 1 1 d . . . . .
C3 C 0.7735(6) 0.079(3) 0.4391(11) 0.038(3) Uani 1 1 d . . . . .
H3 H 0.8080 0.1454 0.4156 0.045 Uiso 1 1 calc R U . . .
C5 C 0.7544(7) -0.120(3) 0.3947(12) 0.048(4) Uani 1 1 d . . . . .
H5 H 0.7769 -0.1947 0.3447 0.058 Uiso 1 1 calc R U . . .
C1 C 0.5872(6) 0.462(2) 0.3362(11) 0.039(3) Uani 1 1 d . . . . .
H1 H 0.6141 0.3497 0.3192 0.047 Uiso 1 1 calc R U . . .
C0AA C 0.7863(6) 0.745(3) 0.6871(11) 0.042(3) Uani 1 1 d . . . . .
H0AA H 0.7950 0.8749 0.7251 0.050 Uiso 1 1 calc R U . . .
C1AA C 0.8235(6) 0.675(2) 0.6135(13) 0.045(4) Uani 1 1 d . . . . .
H1AA H 0.8587 0.7512 0.6026 0.054 Uiso 1 1 calc R U . . .
Cl1 Cl 0.56110(12) 0.0436(5) 0.6508(2) 0.0267(6) Uani 1 1 d . . . . .

loop_
_atom_site_aniso_label
_atom_site_aniso_U_11
_atom_site_aniso_U_22
_atom_site_aniso_U_33
_atom_site_aniso_U_23
_atom_site_aniso_U_13
_atom_site_aniso_U_12
Pt01 0.0254(3) 0.0225(3) 0.0210(3) 0.0030(2) 0.00069(16) 0.0020(2)
Cl03 0.0312(15) 0.0338(16) 0.0251(13) -0.0070(12) 0.0003(12) 0.0018(12)
N007 0.033(5) 0.016(4) 0.020(5) 0.005(4) 0.001(4) 0.005(4)
C008 0.062(9) 0.036(7) 0.019(5) 0.009(5) -0.006(6) -0.006(6)
C009 0.046(7) 0.029(7) 0.019(5) -0.010(5) -0.004(5) 0.003(5)
C00A 0.040(8) 0.035(7) 0.039(7) 0.009(6) 0.009(6) -0.008(6)
N00C 0.032(5) 0.030(6) 0.025(5) 0.001(4) 0.003(4) 0.004(4)
C00D 0.049(8) 0.022(6) 0.025(6) 0.006(5) 0.006(6) 0.005(6)
C00E 0.042(7) 0.035(7) 0.027(6) -0.006(6) -0.003(6) 0.000(6)
C00F 0.029(6) 0.024(6) 0.026(6) -0.007(5) -0.002(5) 0.002(5)
C00H 0.039(7) 0.047(10) 0.033(6) -0.012(6) -0.005(5) 0.011(6)
C00I 0.032(7) 0.043(8) 0.038(7) 0.000(6) -0.001(6) 0.001(6)
C00J 0.029(7) 0.044(8) 0.024(6) 0.015(5) 0.002(5) 0.002(6)
C00M 0.042(7) 0.029(6) 0.012(5) -0.003(5) 0.000(5) 0.004(5)
C00O 0.051(9) 0.046(8) 0.017(6) 0.004(6) 0.005(6) -0.008(6)
C00U 0.029(6) 0.032(7) 0.030(6) 0.006(5) -0.005(5) 0.005(5)
C00Y 0.038(7) 0.027(6) 0.030(7) 0.000(5) -0.002(5) -0.001(5)
C00Z 0.033(7) 0.038(7) 0.023(6) 0.005(6) -0.003(5) 0.008(5)
C3 0.030(7) 0.054(9) 0.030(7) 0.006(6) -0.001(5) 0.004(6)
C5 0.034(8) 0.073(11) 0.037(8) -0.009(7) 0.005(7) 0.020(7)
C1 0.048(8) 0.046(8) 0.025(6) -0.004(6) 0.004(6) 0.002(6)
C0AA 0.043(7) 0.031(6) 0.051(8) 0.002(7) -0.010(6) -0.004(7)
C1AA 0.026(7) 0.044(9) 0.065(10) 0.017(7) 0.001(7) -0.015(6)
Cl1 0.0285(14) 0.0255(13) 0.0261(13) 0.0011(11) 0.0037(11) -0.0024(10)

loop_
_atom_type_symbol
_atom_type_description
_atom_type_scat_dispersion_real
_atom_type_scat_dispersion_imag
_atom_type_scat_source
C C 0.0181 0.0091 'International Tables Vol C Tables 4.2.6.8 and 6.1.1.4'
H H 0.0000 0.0000 'International Tables Vol C Tables 4.2.6.8 and 6.1.1.4'
Cl Cl 0.3639 0.7018 'International Tables Vol C Tables 4.2.6.8 and 6.1.1.4'
N N 0.0311 0.0180 'International Tables Vol C Tables 4.2.6.8 and 6.1.1.4'
Pt Pt -4.5932 6.9264 'International Tables Vol C Tables 4.2.6.8 and 6.1.1.4'

loop_
_geom_angle_atom_site_label_1
_geom_angle_atom_site_label_2
_geom_angle_atom_site_label_3
_geom_angle
_geom_angle_site_symmetry_1
_geom_angle_site_symmetry_3
_geom_angle_publ_flag
Cl03 Pt01 Cl1 87.14(10) . . ?
N00C Pt01 Cl03 176.6(3) . . ?
N00C Pt01 Cl1 95.5(3) . . ?
C00Z Pt01 Cl03 95.9(4) . . ?
C00Z Pt01 N00C 81.7(5) . . ?
C00Z Pt01 Cl1 174.4(4) . . ?
H00B N007 H00C 109.5 . . ?
H00B N007 H00D 109.5 . . ?
H00C N007 H00D 109.5 . . ?
C00M N007 H00B 109.5 . . ?
C00M N007 H00C 109.5 . . ?
C00M N007 H00D 109.5 . . ?
C009 C008 H008 119.4 . . ?
C00O C008 H008 119.4 . . ?
C00O C008 C009 121.3(12) . . ?
C008 C009 H009 120.4 . . ?
C008 C009 C00F 119.3(12) . . ?
C00F C009 H009 120.4 . . ?
C00J C00A H00A 119.7 . . ?
C00J C00A C1AA 120.6(14) . . ?
C1AA C00A H00A 119.7 . . ?
C00U N00C Pt01 113.6(8) . . ?
C00Y N00C Pt01 125.0(9) . . ?
C00Y N00C C00U 121.3(11) . . ?
C00F C00D H00E 119.9 . . ?
C1 C00D H00E 119.9 . . ?
C1 C00D C00F 120.3(12) . . ?
H00F C00E H00G 109.5 . . ?
H00F C00E H00J 109.5 . . ?
H00G C00E H00J 109.5 . . ?
C00M C00E H00F 109.5 . . ?
C00M C00E H00G 109.5 . . ?
C00M C00E H00J 109.5 . . ?
C009 C00F C00D 119.4(12) . . ?
C009 C00F C00M 119.2(11) . . ?
C00D C00F C00M 121.4(11) . . ?
C00Y C00H H00H 120.4 . . ?
C5 C00H H00H 120.4 . . ?
C5 C00H C00Y 119.2(14) . . ?
C00Z C00I H00I 120.2 . . ?
C00Z C00I C0AA 119.6(14) . . ?
C0AA C00I H00I 120.2 . . ?
C00A C00J C00U 124.0(13) . . ?
C00A C00J C00Z 122.7(14) . . ?
C00Z C00J C00U 113.2(12) . . ?
N007 C00M C00E 107.7(10) . . ?
N007 C00M C00F 111.4(10) . . ?
N007 C00M H00M 108.3 . . ?
C00E C00M H00M 108.3 . . ?
C00F C00M C00E 112.6(10) . . ?
C00F C00M H00M 108.3 . . ?
C008 C00O H00O 119.9 . . ?
C008 C00O C1 120.1(12) . . ?
C1 C00O H00O 119.9 . . ?
N00C C00U C00J 115.5(11) . . ?
C3 C00U N00C 118.7(12) . . ?
C3 C00U C00J 125.8(13) . . ?
N00C C00Y C00H 121.7(13) . . ?
N00C C00Y H00Y 119.2 . . ?
C00H C00Y H00Y 119.2 . . ?
C00I C00Z Pt01 127.6(10) . . ?
C00I C00Z C00J 116.2(13) . . ?
C00J C00Z Pt01 115.9(10) . . ?
C00U C3 H3 119.7 . . ?
C00U C3 C5 120.7(14) . . ?
C5 C3 H3 119.7 . . ?
C00H C5 C3 118.2(13) . . ?
C00H C5 H5 120.9 . . ?
C3 C5 H5 120.9 . . ?
C00D C1 C00O 119.6(13) . . ?
C00D C1 H1 120.2 . . ?
C00O C1 H1 120.2 . . ?
C00I C0AA H0AA 119.3 . . ?
C1AA C0AA C00I 121.4(14) . . ?
C1AA C0AA H0AA 119.3 . . ?
C00A C1AA H1AA 120.3 . . ?
C0AA C1AA C00A 119.3(13) . . ?
C0AA C1AA H1AA 120.3 . . ?

loop_
_geom_bond_atom_site_label_1
_geom_bond_atom_site_label_2
_geom_bond_distance
_geom_bond_site_symmetry_2
_geom_bond_publ_flag
Pt01 Cl03 2.313(3) . ?
Pt01 N00C 2.049(10) . ?
Pt01 C00Z 1.968(14) . ?
Pt01 Cl1 2.454(3) . ?
N007 H00B 0.9100 . ?
N007 H00C 0.9100 . ?
N007 H00D 0.9100 . ?
N007 C00M 1.498(15) . ?
C008 H008 0.9500 . ?
C008 C009 1.39(2) . ?
C008 C00O 1.37(2) . ?
C009 H009 0.9500 . ?
C009 C00F 1.398(18) . ?
C00A H00A 0.9500 . ?
C00A C00J 1.360(19) . ?
C00A C1AA 1.38(2) . ?
N00C C00U 1.372(17) . ?
N00C C00Y 1.300(17) . ?
C00D H00E 0.9500 . ?
C00D C00F 1.402(17) . ?
C00D C1 1.384(19) . ?
C00E H00F 0.9800 . ?
C00E H00G 0.9800 . ?
C00E H00J 0.9800 . ?
C00E C00M 1.528(18) . ?
C00F C00M 1.515(18) . ?
C00H H00H 0.9500 . ?
C00H C00Y 1.398(19) . ?
C00H C5 1.36(2) . ?
C00I H00I 0.9500 . ?
C00I C00Z 1.41(2) . ?
C00I C0AA 1.41(2) . ?
C00J C00U 1.479(19) . ?
C00J C00Z 1.412(19) . ?
C00M H00M 1.0000 . ?
C00O H00O 0.9500 . ?
C00O C1 1.39(2) . ?
C00U C3 1.37(2) . ?
C00Y H00Y 0.9500 . ?
C3 H3 0.9500 . ?
C3 C5 1.41(2) . ?
C5 H5 0.9500 . ?
C1 H1 0.9500 . ?
C0AA H0AA 0.9500 . ?
C0AA C1AA 1.36(2) . ?
C1AA H1AA 0.9500 . ?

loop_
_geom_torsion_atom_site_label_1
_geom_torsion_atom_site_label_2
_geom_torsion_atom_site_label_3
_geom_torsion_atom_site_label_4
_geom_torsion
_geom_torsion_site_symmetry_1
_geom_torsion_site_symmetry_2
_geom_torsion_site_symmetry_3
_geom_torsion_site_symmetry_4
_geom_torsion_publ_flag
Pt01 N00C C00U C00J -1.5(13) . . . . ?
Pt01 N00C C00U C3 -179.9(10) . . . . ?
Pt01 N00C C00Y C00H -176.4(10) . . . . ?
C008 C009 C00F C00D 0.6(19) . . . . ?
C008 C009 C00F C00M 179.9(12) . . . . ?
C008 C00O C1 C00D 2(2) . . . . ?
C009 C008 C00O C1 -2(2) . . . . ?
C009 C00F C00M N007 -120.1(12) . . . . ?
C009 C00F C00M C00E 118.7(13) . . . . ?
C00A C00J C00U N00C -178.4(12) . . . . ?
C00A C00J C00U C3 0(2) . . . . ?
C00A C00J C00Z Pt01 177.4(11) . . . . ?
C00A C00J C00Z C00I 2.7(19) . . . . ?
N00C C00U C3 C5 -6(2) . . . . ?
C00D C00F C00M N007 59.2(15) . . . . ?
C00D C00F C00M C00E -61.9(16) . . . . ?
C00F C00D C1 C00O -1(2) . . . . ?
C00I C0AA C1AA C00A 3(2) . . . . ?
C00J C00A C1AA C0AA -2(2) . . . . ?
C00J C00U C3 C5 176.2(13) . . . . ?
C00O C008 C009 C00F 1(2) . . . . ?
C00U N00C C00Y C00H -0.1(19) . . . . ?
C00U C00J C00Z Pt01 -5.3(14) . . . . ?
C00U C00J C00Z C00I -180.0(11) . . . . ?
C00U C3 C5 C00H 4(2) . . . . ?
C00Y N00C C00U C00J -178.2(11) . . . . ?
C00Y N00C C00U C3 3.4(18) . . . . ?
C00Y C00H C5 C3 -1(2) . . . . ?
C00Z C00I C0AA C1AA -1(2) . . . . ?
C00Z C00J C00U N00C 4.3(15) . . . . ?
C00Z C00J C00U C3 -177.4(13) . . . . ?
C5 C00H C00Y N00C -1(2) . . . . ?
C1 C00D C00F C009 0(2) . . . . ?
C1 C00D C00F C00M -179.7(12) . . . . ?
C0AA C00I C00Z Pt01 -175.6(10) . . . . ?
C0AA C00I C00Z C00J -1.7(19) . . . . ?
C1AA C00A C00J C00U -177.9(13) . . . . ?
C1AA C00A C00J C00Z -1(2) . . . . ?
